data_1558263
loop_
_publ_author_name
'Xu, Li-Ping'
'Liu, Elaine E. L.-N.'
'Bacsa, John'
'MacBeth, Cora E.'
'Musaev, Djamaladdin G.'

_publ_section_title
;
 Mechanistic details of the cobalt-mediated dehydrogenative dimerization
 of aminoquinoline-directed benzamides.
;
_journal_issue 23
_journal_name_full 'Chemical science'
_journal_page_first 6085
_journal_page_last 6096
_journal_paper_doi 10.1039/d0sc02066d
_journal_volume 11
_journal_year 2020
_chemical_formula_moiety 'C27 H31 Co N2 O5, C24 H20 P, C4 H10 O'
_chemical_formula_sum 'C55 H61 Co N2 O6 P'
_chemical_formula_weight 935.95
_space_group_crystal_system monoclinic
_space_group_IT_number 14
_space_group_name_Hall '-P 2yn'
_space_group_name_H-M_alt 'P 1 21/n 1'
_atom_sites_solution_hydrogens geom
_atom_sites_solution_primary dual
_audit_creation_date 2017-10-31
_audit_creation_method
;
Olex2 1.2-dev
(compiled 2017.10.03 svn.r3461 for OlexSys, GUI svn.r5395)
;
_audit_update_record
;
2020-03-04 deposited with the CCDC.	2020-06-04 downloaded from the CCDC.
;
_cell_angle_alpha 90
_cell_angle_beta 101.0538(14)
_cell_angle_gamma 90
_cell_formula_units_Z 4
_cell_length_a 13.10757(17)
_cell_length_b 22.2355(3)
_cell_length_c 16.9979(2)
_cell_measurement_reflns_used 41192
_cell_measurement_temperature 101(2)
_cell_measurement_theta_max 38.2400
_cell_measurement_theta_min 1.8160
_cell_volume 4862.18(11)
_computing_cell_refinement 'CrysAlisPro 1.171.39.35c (Rigaku OD, 2017)'
_computing_data_collection 'CrysAlisPro 1.171.39.35c (Rigaku OD, 2017)'
_computing_data_reduction 'CrysAlisPro 1.171.39.35c (Rigaku OD, 2017)'
_computing_molecular_graphics 'Olex2 (Dolomanov et al., 2009)'
_computing_publication_material 'Olex2 (Dolomanov et al., 2009)'
_computing_structure_refinement 'SHELXL-2014 (Sheldrick, 2015)'
_computing_structure_solution 'SHELXT (Sheldrick, 2015)'
_diffrn_ambient_environment N~2~
_diffrn_ambient_temperature 101(2)
_diffrn_detector HyPix
_diffrn_detector_type HyPix
_diffrn_measured_fraction_theta_full 0.999
_diffrn_measured_fraction_theta_max 0.997
_diffrn_measurement_details
'List of Runs (angles in degrees, time in seconds): # Type Start End Width t~exp~ \w \q \k \f Frames -------------------------------------------------------------------------- 1 \w 23.00 48.50 0.50 13.84 -- 22.26-142.00 -3.00 51 2 \w 35.00 61.50 0.50 13.84 -- 22.26-128.00 168.00 53 3 \w 11.00 86.50 0.50 13.84 -- 22.26 57.00 0.00 151 4 \w 3.00 93.50 0.50 13.84 -- 22.26 77.00 90.00 181 5 \w 43.00 69.50 0.50 13.84 -- 22.26 178.00 -30.00 53 6 \w 39.00 92.50 0.50 13.84 -- 22.26 178.00 120.00 107 7 \w -48.00 9.00 0.50 13.84 -- 22.26 -38.00 -90.00 114 8 \w -90.00 -6.50 0.50 13.84 -- -22.26 -77.00-150.00 167 9 \w -87.00 -54.50 0.50 13.84 -- -22.26 -38.00 -60.00 65'
_diffrn_measurement_device 'four-circle diffractometer'
_diffrn_measurement_device_type 'XtaLAB Synergy, Dualflex, HyPix'
_diffrn_measurement_method '\w scans'
_diffrn_orient_matrix_type 'CrysAlisPro convention (1999,Acta A55,543-557)'
_diffrn_orient_matrix_UB_11 0.0233395000
_diffrn_orient_matrix_UB_12 -0.0285358000
_diffrn_orient_matrix_UB_13 0.0095435000
_diffrn_orient_matrix_UB_21 -0.0485010000
_diffrn_orient_matrix_UB_22 -0.0141642000
_diffrn_orient_matrix_UB_23 -0.0141967000
_diffrn_orient_matrix_UB_31 0.0118808000
_diffrn_orient_matrix_UB_32 -0.0018125000
_diffrn_orient_matrix_UB_33 -0.0389223000
_diffrn_radiation_monochromator 'multilayer mirror'
_diffrn_radiation_probe x-ray
_diffrn_radiation_type MoK\a
_diffrn_radiation_wavelength 0.71073
_diffrn_reflns_av_R_equivalents 0.0494
_diffrn_reflns_av_unetI/netI 0.0392
_diffrn_reflns_Laue_measured_fraction_full 0.999
_diffrn_reflns_Laue_measured_fraction_max 0.997
_diffrn_reflns_limit_h_max 21
_diffrn_reflns_limit_h_min -21
_diffrn_reflns_limit_k_max 37
_diffrn_reflns_limit_k_min -37
_diffrn_reflns_limit_l_max 28
_diffrn_reflns_limit_l_min -27
_diffrn_reflns_number 97339
_diffrn_reflns_point_group_measured_fraction_full 0.999
_diffrn_reflns_point_group_measured_fraction_max 0.997
_diffrn_reflns_theta_full 25.242
_diffrn_reflns_theta_max 36.318
_diffrn_reflns_theta_min 1.804
_diffrn_source 'micro-focus sealed X-ray tube'
_diffrn_source_current 1.0
_diffrn_source_type 'PhotonJet (Mo) X-ray Source'
_diffrn_source_voltage 50
_exptl_absorpt_coefficient_mu 0.438
_exptl_absorpt_correction_T_max 1.000
_exptl_absorpt_correction_T_min 0.460
_exptl_absorpt_correction_type gaussian
_exptl_absorpt_process_details
;
CrysAlisPro 1.171.39.35c (Rigaku Oxford Diffraction, 2017)
Numerical absorption correction based on gaussian integration over
			a multifaceted crystal model
Empirical absorption correction using spherical harmonics,
 implemented in SCALE3 ABSPACK scaling algorithm.
;
_exptl_crystal_colour violet
_exptl_crystal_colour_primary violet
_exptl_crystal_density_diffrn 1.279
_exptl_crystal_description prism
_exptl_crystal_F_000 1980
_exptl_crystal_recrystallization_method
'Layering of diethyl ether with a concentrated solution of the sample in acetonitrile'
_exptl_crystal_size_max 0.399
_exptl_crystal_size_mid 0.294
_exptl_crystal_size_min 0.178
_refine_diff_density_max 1.520
_refine_diff_density_min -1.487
_refine_diff_density_rms 0.071
_refine_ls_extinction_method none
_refine_ls_goodness_of_fit_ref 1.051
_refine_ls_hydrogen_treatment constr
_refine_ls_matrix_type full
_refine_ls_number_parameters 613
_refine_ls_number_reflns 23500
_refine_ls_number_restraints 144
_refine_ls_restrained_S_all 1.066
_refine_ls_R_factor_all 0.0618
_refine_ls_R_factor_gt 0.0466
_refine_ls_shift/su_max 0.003
_refine_ls_shift/su_mean 0.000
_refine_ls_structure_factor_coef Fsqd
_refine_ls_weighting_details 'w=1/[\s^2^(Fo^2^)+(0.0618P)^2^+1.9087P] where P=(Fo^2^+2Fc^2^)/3'
_refine_ls_weighting_scheme calc
_refine_ls_wR_factor_gt 0.1230
_refine_ls_wR_factor_ref 0.1314
_reflns_Friedel_coverage 0.000
_reflns_number_gt 18590
_reflns_number_total 23500
_reflns_threshold_expression 'I > 2\s(I)'
_cod_data_source_file d0sc02066d2.cif
_cod_data_source_block el-01-180
_cod_depositor_comments
;Adding full bibliography for 1558259--1558265.cif.

 Adding full bibliography for 1558259--1558265.cif.
;
_cod_original_cell_volume 4862.18(12)
_cod_database_code 1558263
_shelx_shelxl_version_number 2017/1
_chemical_oxdiff_formula 'C216 H232 Co4 N8 O24 S4 '
_shelx_space_group_comment
;
The symmetry employed for this shelxl refinement is uniquely defined
by the following loop, which should always be used as a source of
symmetry information in preference to the above space-group names.
They are only intended as comments.
;
_reflns_odcompleteness_completeness 99.68
_reflns_odcompleteness_iscentric 1
_reflns_odcompleteness_theta 36.23
_olex2_refinement_description
;
1. Fixed Uiso
 At 1.2 times of:
  All C(H) groups, All C(H,H) groups
 At 1.5 times of:
  All C(H,H,H) groups
2. Restrained distances
 C2S_2-C1S_2
 1.518 with sigma of 0.002
 C1S_2-C3S_2
 2.374 with sigma of 0.008
 C4S_1-C3S_1
 1.518 with sigma of 0.005
 O1S_1-C3S_1 = O1S_1-C1S_1
 O1S_2-C3S_2 = O1S_2-C1S_2
 1.419 with sigma of 0.002
 C1S_1-C3S_1
 C1S_2-C3S_2
 2.374 with sigma of 0.004
 C2S_2-C1S_2 \\sim C4S_2-C3S_2
 with sigma of 0.002
 O1S_1-C3S_1 \\sim O1S_1-C1S_1
 with sigma of 0.002
3. Uiso/Uaniso restraints and constraints
Uanis(C3S_2) \\sim Ueq, Uanis(C1S_2) \\sim Ueq: with sigma of 0.002 and sigma
for terminal atoms of 0.004
Uanis(C1S_1) \\sim Ueq: with sigma of 0.002 and sigma for terminal atoms of
0.004
Uanis(C4S_1) \\sim Ueq: with sigma of 0.002 and sigma for terminal atoms of
0.004
Uanis(O1S_1) \\sim Ueq: with sigma of 0.002 and sigma for terminal atoms of
0.004
Uanis(C3S_2) = Uanis(C3S_1)
Uanis(O1S_1) = Uanis(O1S_2)
Uanis(C1S_2) = Uanis(C1S_1)
Uanis(C2S_1) = Uanis(C2S_2)
Uanis(C4S_1) = Uanis(C4S_2)
4. Rigid body (RIGU) restrains
 C10, C11, C12, C13, C14, C15, C16, C17
 with sigma for 1-2 distances of 0.002 and sigma for 1-3 distances of 0.002
 C1S_2, C2S_2
 with sigma for 1-2 distances of 0.0001 and sigma for 1-3 distances of 0.0001
 C3S_2, C4S_2
 with sigma for 1-2 distances of 0.0001 and sigma for 1-3 distances of 0.0001
 O1S_2, C1S_2, C3S_2
 with sigma for 1-2 distances of 0.0001 and sigma for 1-3 distances of 0.0001
 O1S_1, C1S_1, C2S_1, C3S_1, C4S_1
 with sigma for 1-2 distances of 0.001 and sigma for 1-3 distances of 0.001
 O1S_1, C1S_1, C2S_1, C3S_1, C4S_1, H2SA_1, H2SB_1, H2SC_1, H4SA_1, H4SB_1,
 H4SC_1
 with sigma for 1-2 distances of 0.001 and sigma for 1-3 distances of 0.001
 C1S_1, C2S_1
 with sigma for 1-2 distances of 0.0001 and sigma for 1-3 distances of 0.0001
 C3S_1, C4S_1
 with sigma for 1-2 distances of 0.0001 and sigma for 1-3 distances of 0.0001
 O1S_1, C1S_1, C3S_1
 with sigma for 1-2 distances of 0.0001 and sigma for 1-3 distances of 0.0001
 C1S_1, C3S_1, O1S_2, C2S_2, C4S_2
 with sigma for 1-2 distances of 0.001 and sigma for 1-3 distances of 0.001
5. Same fragment restrains
{O1S_2, C1S_2, C2S_2, C3S_2, C4S_2}
as
{O1S_1, C1S_1, C2S_1, C3S_1, C4S_1} sigma for 1-2: 0.002 1-3: 0.004
6. Others
 Sof(O1S)=Sof(C1S)=Sof(H1SA)=Sof(H1SB)=Sof(C2S)=Sof(H2SA)=Sof(H2SB)=Sof(H2SC)=
 Sof(C3S)=Sof(H3SA)=Sof(H3SB)=Sof(C4S)=Sof(H4SA)=Sof(H4SB)=Sof(H4SC)=1-FVAR(1)
 Sof(O1S)=Sof(C1S)=Sof(H1SA)=Sof(H1SB)=Sof(C2S)=Sof(H2SA)=Sof(H2SB)=Sof(H2SC)=
 Sof(C3S)=Sof(H3SA)=Sof(H3SB)=Sof(C4S)=Sof(H4SA)=Sof(H4SB)=Sof(H4SC)=FVAR(1)
7.a Secondary CH2 refined with riding coordinates:
 C1S(H1SA,H1SB), C3S(H3SA,H3SB), C1S(H1SA,H1SB), C3S(H3SA,H3SB)
7.b Aromatic/amide H refined with riding coordinates:
 C2(H2), C3(H3), C4(H4), C6(H6), C7(H7), C8(H8), C12(H12), C13(H13), C14(H14),
 C15(H15), C42(H42), C43(H43), C44(H44), C45(H45), C46(H46), C48(H48), C49(H49),
  C50(H50), C51(H51), C52(H52), C54(H54), C55(H55), C56(H56), C57(H57),
 C58(H58), C60(H60), C61(H61), C62(H62), C63(H63), C64(H64)
7.c Idealised Me refined as rotating group:
 C17(H17A,H17B,H17C), C30(H30A,H30B,H30C), C32(H32A,H32B,H32C), C33(H33A,H33B,
 H33C), C37(H37A,H37B,H37C), C39(H39A,H39B,H39C), C40(H40A,H40B,H40C), C2S(H2SA,
 H2SB,H2SC), C4S(H4SA,H4SB,H4SC), C2S(H2SA,H2SB,H2SC), C4S(H4SA,H4SB,H4SC)
;
_olex2_diffrn_ambient_temperature_device 'Oxford Cryosystems'
_olex2_exptl_crystal_mounting_method 'The crystal was mounted on a loop with paratone oil'
_olex2_submission_original_sample_id EL-01-180
_olex2_submission_special_instructions 'No special instructions were received'
_oxdiff_exptl_absorpt_empirical_details
;
Empirical correction (ABSPACK) includes:
- Absorption correction using spherical harmonics
- Frame scaling
;
_oxdiff_exptl_absorpt_empirical_full_max 1.263
_oxdiff_exptl_absorpt_empirical_full_min 0.792

loop_
_space_group_symop_operation_xyz
'x, y, z'
'-x+1/2, y+1/2, -z+1/2'
'-x, -y, -z'
'x-1/2, -y-1/2, z-1/2'

loop_
_atom_site_label
_atom_site_type_symbol
_atom_site_fract_x
_atom_site_fract_y
_atom_site_fract_z
_atom_site_U_iso_or_equiv
_atom_site_adp_type
_atom_site_occupancy
_atom_site_site_symmetry_order
_atom_site_calc_flag
_atom_site_refinement_flags_posn
_atom_site_refinement_flags_adp
_atom_site_refinement_flags_occupancy
_atom_site_disorder_assembly
_atom_site_disorder_group
Co1 Co 0.39077(2) 0.58634(2) 0.76433(2) 0.01508(4) Uani 1 1 d . . . . .
P1 P -0.12130(2) 0.41446(2) 0.69425(2) 0.01397(5) Uani 1 1 d . . . . .
O1 O 0.53281(6) 0.61509(4) 0.77167(5) 0.02182(15) Uani 1 1 d . . . . .
O2 O 0.54433(7) 0.60565(4) 0.90298(5) 0.02444(16) Uani 1 1 d . . . . .
O3 O 0.29934(6) 0.64824(4) 0.79406(5) 0.02099(15) Uani 1 1 d . . . . .
O4 O 0.18082(7) 0.57652(4) 0.79257(7) 0.0322(2) Uani 1 1 d . . . . .
O5 O 0.24618(7) 0.56257(5) 0.52865(5) 0.02689(18) Uani 1 1 d . . . . .
N1 N 0.33470(7) 0.54619(4) 0.65922(5) 0.01606(14) Uani 1 1 d . . . . .
N2 N 0.37908(7) 0.50166(4) 0.80712(6) 0.01688(15) Uani 1 1 d . . . . .
C1 C 0.30028(7) 0.48784(4) 0.66872(6) 0.01611(16) Uani 1 1 d . . . . .
C2 C 0.25004(8) 0.44932(5) 0.60922(7) 0.02075(19) Uani 1 1 d . . . . .
H2 H 0.232784 0.462858 0.556576 0.025 Uiso 1 1 calc R . . . .
C3 C 0.22496(9) 0.38993(5) 0.62781(8) 0.0243(2) Uani 1 1 d . . . . .
H3 H 0.191756 0.365040 0.586818 0.029 Uiso 1 1 calc R . . . .
C4 C 0.24802(8) 0.36781(5) 0.70441(8) 0.0234(2) Uani 1 1 d . . . . .
H4 H 0.229757 0.328674 0.715185 0.028 Uiso 1 1 calc R . . . .
C5 C 0.29989(8) 0.40508(5) 0.76697(7) 0.01990(18) Uani 1 1 d . . . . .
C6 C 0.32878(10) 0.38573(5) 0.84751(8) 0.0259(2) Uani 1 1 d . . . . .
H6 H 0.311452 0.347190 0.861676 0.031 Uiso 1 1 calc R . . . .
C7 C 0.38204(11) 0.42339(6) 0.90462(8) 0.0270(2) Uani 1 1 d . . . . .
H7 H 0.401586 0.410894 0.957580 0.032 Uiso 1 1 calc R . . . .
C8 C 0.40654(9) 0.48156(5) 0.88121(7) 0.02225(19) Uani 1 1 d . . . . .
H8 H 0.443806 0.506987 0.919760 0.027 Uiso 1 1 calc R . . . .
C9 C 0.32581(7) 0.46452(4) 0.74884(6) 0.01596(16) Uani 1 1 d . . . . .
C10 C 0.31073(8) 0.57646(5) 0.58932(6) 0.01745(17) Uani 1 1 d . U . . .
C11 C 0.37280(8) 0.63334(5) 0.58804(6) 0.01864(17) Uani 1 1 d . U . . .
C12 C 0.32659(12) 0.68918(6) 0.59253(8) 0.0305(3) Uani 1 1 d . U . . .
H12 H 0.257434 0.691572 0.597952 0.037 Uiso 1 1 calc R . . . .
C13 C 0.38407(17) 0.74183(6) 0.58891(9) 0.0438(4) Uani 1 1 d . U . . .
H13 H 0.353408 0.779182 0.592616 0.053 Uiso 1 1 calc R . . . .
C14 C 0.48564(16) 0.73829(7) 0.57988(9) 0.0445(4) Uani 1 1 d . U . . .
H14 H 0.523644 0.773281 0.577085 0.053 Uiso 1 1 calc R . . . .
C15 C 0.53145(13) 0.68310(7) 0.57495(9) 0.0376(3) Uani 1 1 d . U . . .
H15 H 0.600359 0.681339 0.568748 0.045 Uiso 1 1 calc R . . . .
C16 C 0.47679(10) 0.62972(6) 0.57907(8) 0.0253(2) Uani 1 1 d . U . . .
C17 C 0.52920(11) 0.57025(8) 0.57485(12) 0.0397(3) Uani 1 1 d . U . . .
H17A H 0.554091 0.555457 0.628136 0.060 Uiso 1 1 calc GR . . . .
H17B H 0.586651 0.575063 0.547856 0.060 Uiso 1 1 calc GR . . . .
H17C H 0.480443 0.542123 0.545869 0.060 Uiso 1 1 calc GR . . . .
C28 C 0.20683(8) 0.62970(5) 0.79730(7) 0.01922(18) Uani 1 1 d . . . . .
C29 C 0.12821(8) 0.67969(5) 0.80525(8) 0.0231(2) Uani 1 1 d . . . . .
C30 C 0.17113(11) 0.71933(7) 0.87799(9) 0.0322(3) Uani 1 1 d . . . . .
H30A H 0.180644 0.695444 0.925889 0.048 Uiso 1 1 calc GR . . . .
H30B H 0.122940 0.751243 0.881710 0.048 Uiso 1 1 calc GR . . . .
H30C H 0.236639 0.736114 0.871882 0.048 Uiso 1 1 calc GR . . . .
C32 C 0.11344(10) 0.71762(7) 0.72858(9) 0.0315(3) Uani 1 1 d . . . . .
H32A H 0.179233 0.733840 0.722177 0.047 Uiso 1 1 calc GR . . . .
H32B H 0.066029 0.749934 0.732318 0.047 Uiso 1 1 calc GR . . . .
H32C H 0.085816 0.692841 0.683246 0.047 Uiso 1 1 calc GR . . . .
C33 C 0.02449(10) 0.65221(7) 0.81467(10) 0.0345(3) Uani 1 1 d . . . . .
H33A H -0.003126 0.628742 0.768044 0.052 Uiso 1 1 calc GR . . . .
H33B H -0.023484 0.683741 0.820642 0.052 Uiso 1 1 calc GR . . . .
H33C H 0.034853 0.626878 0.861260 0.052 Uiso 1 1 calc GR . . . .
C35 C 0.58297(8) 0.61883(5) 0.84413(6) 0.01719(16) Uani 1 1 d . . . . .
C36 C 0.69660(8) 0.63936(5) 0.85337(7) 0.01921(18) Uani 1 1 d . . . . .
C37 C 0.75757(9) 0.58648(6) 0.82843(9) 0.0270(2) Uani 1 1 d . . . . .
H37A H 0.751402 0.552473 0.861996 0.040 Uiso 1 1 calc GR . . . .
H37B H 0.829456 0.597417 0.834042 0.040 Uiso 1 1 calc GR . . . .
H37C H 0.730189 0.576299 0.773555 0.040 Uiso 1 1 calc GR . . . .
C39 C 0.70431(10) 0.69287(7) 0.79882(11) 0.0384(4) Uani 1 1 d . . . . .
H39A H 0.673872 0.682516 0.744570 0.058 Uiso 1 1 calc GR . . . .
H39B H 0.776049 0.703295 0.801951 0.058 Uiso 1 1 calc GR . . . .
H39C H 0.667862 0.726530 0.815586 0.058 Uiso 1 1 calc GR . . . .
C40 C 0.74153(10) 0.65636(8) 0.94012(9) 0.0358(3) Uani 1 1 d . . . . .
H40A H 0.701389 0.688506 0.956513 0.054 Uiso 1 1 calc GR . . . .
H40B H 0.812311 0.669172 0.944299 0.054 Uiso 1 1 calc GR . . . .
H40C H 0.739147 0.622102 0.974083 0.054 Uiso 1 1 calc GR . . . .
C41 C -0.10388(7) 0.48168(4) 0.64040(6) 0.01539(15) Uani 1 1 d . . . . .
C42 C -0.00816(8) 0.49182(5) 0.61817(7) 0.02093(19) Uani 1 1 d . . . . .
H42 H 0.041809 0.461612 0.624396 0.025 Uiso 1 1 calc R . . . .
C43 C 0.01211(9) 0.54730(5) 0.58669(8) 0.0239(2) Uani 1 1 d . . . . .
H43 H 0.075785 0.554386 0.571918 0.029 Uiso 1 1 calc R . . . .
C44 C -0.06295(10) 0.59202(5) 0.57741(7) 0.0238(2) Uani 1 1 d . . . . .
H44 H -0.049079 0.629307 0.557016 0.029 Uiso 1 1 calc R . . . .
C45 C -0.15885(10) 0.58148(5) 0.59838(8) 0.0228(2) Uani 1 1 d . . . . .
H45 H -0.208987 0.611614 0.591528 0.027 Uiso 1 1 calc R . . . .
C46 C -0.17996(8) 0.52626(5) 0.62944(7) 0.01847(17) Uani 1 1 d . . . . .
H46 H -0.244385 0.519008 0.642861 0.022 Uiso 1 1 calc R . . . .
C47 C -0.06082(8) 0.42640(5) 0.79707(6) 0.01762(17) Uani 1 1 d . . . . .
C48 C 0.02446(9) 0.46530(6) 0.81560(8) 0.0250(2) Uani 1 1 d . . . . .
H48 H 0.046300 0.487219 0.775259 0.030 Uiso 1 1 calc R . . . .
C49 C 0.07616(11) 0.47095(7) 0.89451(9) 0.0333(3) Uani 1 1 d . . . . .
H49 H 0.133360 0.496338 0.907002 0.040 Uiso 1 1 calc R . . . .
C50 C 0.04274(12) 0.43882(7) 0.95485(8) 0.0325(3) Uani 1 1 d . . . . .
H50 H 0.077685 0.442738 1.007640 0.039 Uiso 1 1 calc R . . . .
C51 C -0.04252(12) 0.40091(6) 0.93675(8) 0.0303(3) Uani 1 1 d . . . . .
H51 H -0.064890 0.379774 0.977512 0.036 Uiso 1 1 calc R . . . .
C52 C -0.09480(10) 0.39436(5) 0.85779(7) 0.0237(2) Uani 1 1 d . . . . .
H52 H -0.151881 0.368850 0.845635 0.028 Uiso 1 1 calc R . . . .
C53 C -0.25685(7) 0.39887(5) 0.68810(6) 0.01637(16) Uani 1 1 d . . . . .
C54 C -0.31361(9) 0.43403(6) 0.73234(9) 0.0264(2) Uani 1 1 d . . . . .
H54 H -0.280295 0.463176 0.767340 0.032 Uiso 1 1 calc R . . . .
C55 C -0.42024(10) 0.42535(7) 0.72393(11) 0.0344(3) Uani 1 1 d . . . . .
H55 H -0.458539 0.449435 0.752334 0.041 Uiso 1 1 calc R . . . .
C56 C -0.46962(9) 0.38090(7) 0.67333(9) 0.0294(3) Uani 1 1 d . . . . .
H56 H -0.540844 0.375008 0.668133 0.035 Uiso 1 1 calc R . . . .
C57 C -0.41297(9) 0.34535(6) 0.63059(8) 0.0267(2) Uani 1 1 d . . . . .
H57 H -0.446144 0.315166 0.597336 0.032 Uiso 1 1 calc R . . . .
C58 C -0.30666(8) 0.35442(5) 0.63698(7) 0.02081(19) Uani 1 1 d . . . . .
H58 H -0.269086 0.330946 0.607306 0.025 Uiso 1 1 calc R . . . .
C59 C -0.05998(7) 0.35169(4) 0.65639(6) 0.01568(16) Uani 1 1 d . . . . .
C60 C -0.07876(8) 0.34039(5) 0.57392(7) 0.01912(17) Uani 1 1 d . . . . .
H60 H -0.118859 0.366744 0.538271 0.023 Uiso 1 1 calc R . . . .
C61 C -0.03637(9) 0.28897(5) 0.54612(7) 0.02230(19) Uani 1 1 d . . . . .
H61 H -0.048750 0.280761 0.491468 0.027 Uiso 1 1 calc R . . . .
C62 C 0.02439(9) 0.24975(5) 0.59944(8) 0.0235(2) Uani 1 1 d . . . . .
H62 H 0.052482 0.215606 0.580206 0.028 Uiso 1 1 calc R . . . .
C63 C 0.04316(8) 0.26137(5) 0.68102(8) 0.0224(2) Uani 1 1 d . . . . .
H63 H 0.083950 0.235131 0.716414 0.027 Uiso 1 1 calc R . . . .
C64 C 0.00102(8) 0.31228(5) 0.70996(7) 0.01905(18) Uani 1 1 d . . . . .
H64 H 0.013327 0.320097 0.764713 0.023 Uiso 1 1 calc R . . . .
O1S_1 O 0.2928(2) 0.65262(11) 1.0616(2) 0.0454(5) Uani 0.574(3) 1 d D U P A 2
C1S_1 C 0.3628(2) 0.69907(13) 1.0896(2) 0.0455(5) Uani 0.574(3) 1 d D U P A 2
H1SA_1 H 0.376270 0.722426 1.044461 0.055 Uiso 0.574(3) 1 calc R . P A 2
H1SB_1 H 0.428193 0.681898 1.116728 0.055 Uiso 0.574(3) 1 calc R . P A 2
C2S_1 C 0.3205(3) 0.73964(15) 1.1464(2) 0.0446(5) Uani 0.574(3) 1 d D U P A 2
H2SA_1 H 0.249624 0.749688 1.123996 0.067 Uiso 0.574(3) 1 calc GR U P A 2
H2SB_1 H 0.361277 0.775738 1.154793 0.067 Uiso 0.574(3) 1 calc GR U P A 2
H2SC_1 H 0.323447 0.719391 1.196666 0.067 Uiso 0.574(3) 1 calc GR U P A 2
C3S_1 C 0.3291(3) 0.60729(10) 1.01579(19) 0.0464(4) Uani 0.574(3) 1 d D U P A 2
H3SA_1 H 0.402751 0.612901 1.016972 0.056 Uiso 0.574(3) 1 calc R . P A 2
H3SB_1 H 0.292923 0.610041 0.960502 0.056 Uiso 0.574(3) 1 calc R . P A 2
C4S_1 C 0.3110(3) 0.54621(11) 1.0489(2) 0.0443(5) Uani 0.574(3) 1 d D U P A 2
H4SA_1 H 0.325030 0.515682 1.012475 0.066 Uiso 0.574(3) 1 calc GR U P A 2
H4SB_1 H 0.239987 0.543110 1.055363 0.066 Uiso 0.574(3) 1 calc GR U P A 2
H4SC_1 H 0.356309 0.540913 1.099902 0.066 Uiso 0.574(3) 1 calc GR U P A 2
O1S_2 O 0.3103(3) 0.64891(14) 1.0788(3) 0.0454(5) Uani 0.426(3) 1 d D U P A 1
C1S_2 C 0.3773(3) 0.69583(14) 1.1111(3) 0.0455(5) Uani 0.426(3) 1 d D U P A 1
H1SA_2 H 0.430860 0.701155 1.079414 0.055 Uiso 0.426(3) 1 calc R . P A 1
H1SB_2 H 0.410859 0.685898 1.165469 0.055 Uiso 0.426(3) 1 calc R . P A 1
C2S_2 C 0.3161(3) 0.75307(15) 1.1109(3) 0.0446(5) Uani 0.426(3) 1 d D U P A 1
H2SA_2 H 0.289575 0.765174 1.056643 0.067 Uiso 0.426(3) 1 calc GR . P A 1
H2SB_2 H 0.360362 0.784082 1.137989 0.067 Uiso 0.426(3) 1 calc GR . P A 1
H2SC_2 H 0.259204 0.746484 1.138059 0.067 Uiso 0.426(3) 1 calc GR . P A 1
C3S_2 C 0.3608(3) 0.59900(15) 1.0520(3) 0.0464(4) Uani 0.426(3) 1 d D U P A 1
H3SA_2 H 0.406842 0.580391 1.096898 0.056 Uiso 0.426(3) 1 calc R . P A 1
H3SB_2 H 0.402068 0.611939 1.013450 0.056 Uiso 0.426(3) 1 calc R . P A 1
C4S_2 C 0.2798(3) 0.55458(18) 1.0137(3) 0.0443(5) Uani 0.426(3) 1 d D U P A 1
H4SA_2 H 0.236213 0.572830 0.968169 0.066 Uiso 0.426(3) 1 calc GR . P A 1
H4SB_2 H 0.238260 0.542725 1.051854 0.066 Uiso 0.426(3) 1 calc GR . P A 1
H4SC_2 H 0.313312 0.519835 0.996747 0.066 Uiso 0.426(3) 1 calc GR . P A 1

loop_
_atom_site_aniso_label
_atom_site_aniso_U_11
_atom_site_aniso_U_22
_atom_site_aniso_U_33
_atom_site_aniso_U_23
_atom_site_aniso_U_13
_atom_site_aniso_U_12
Co1 0.01374(6) 0.01398(6) 0.01711(6) -0.00135(4) 0.00193(4) -0.00148(4)
P1 0.01200(9) 0.01289(10) 0.01752(11) 0.00034(8) 0.00409(8) 0.00052(7)
O1 0.0169(3) 0.0288(4) 0.0187(3) -0.0008(3) 0.0010(3) -0.0061(3)
O2 0.0248(4) 0.0276(4) 0.0215(4) 0.0003(3) 0.0059(3) -0.0047(3)
O3 0.0150(3) 0.0176(3) 0.0313(4) -0.0022(3) 0.0069(3) -0.0016(2)
O4 0.0222(4) 0.0199(4) 0.0555(7) -0.0025(4) 0.0098(4) -0.0050(3)
O5 0.0234(4) 0.0312(5) 0.0215(4) 0.0032(3) -0.0071(3) -0.0058(3)
N1 0.0151(3) 0.0152(3) 0.0169(4) 0.0001(3) 0.0006(3) -0.0008(3)
N2 0.0161(3) 0.0167(4) 0.0180(4) -0.0001(3) 0.0037(3) 0.0000(3)
C1 0.0121(3) 0.0153(4) 0.0203(4) -0.0014(3) 0.0016(3) 0.0000(3)
C2 0.0170(4) 0.0185(4) 0.0245(5) -0.0036(4) -0.0016(3) -0.0009(3)
C3 0.0178(4) 0.0184(5) 0.0340(6) -0.0057(4) -0.0019(4) -0.0023(3)
C4 0.0168(4) 0.0156(4) 0.0373(6) -0.0017(4) 0.0034(4) -0.0029(3)
C5 0.0168(4) 0.0155(4) 0.0283(5) 0.0011(4) 0.0066(4) -0.0002(3)
C6 0.0294(5) 0.0189(5) 0.0306(6) 0.0053(4) 0.0089(4) -0.0013(4)
C7 0.0351(6) 0.0233(5) 0.0230(5) 0.0060(4) 0.0068(5) -0.0001(4)
C8 0.0263(5) 0.0212(5) 0.0192(4) 0.0010(4) 0.0042(4) 0.0000(4)
C9 0.0121(3) 0.0147(4) 0.0212(4) -0.0005(3) 0.0035(3) 0.0000(3)
C10 0.0142(4) 0.0190(4) 0.0182(4) -0.0001(3) 0.0005(3) 0.0009(3)
C11 0.0229(4) 0.0159(4) 0.0151(4) 0.0012(3) -0.0015(3) -0.0001(3)
C12 0.0406(7) 0.0211(5) 0.0253(5) -0.0003(4) -0.0051(5) 0.0082(5)
C13 0.0771(11) 0.0165(5) 0.0292(6) 0.0015(5) -0.0114(7) 0.0016(6)
C14 0.0712(11) 0.0282(6) 0.0281(6) 0.0059(5) -0.0059(7) -0.0235(7)
C15 0.0436(8) 0.0393(7) 0.0288(6) 0.0020(5) 0.0039(6) -0.0235(6)
C16 0.0248(5) 0.0258(5) 0.0248(5) -0.0005(4) 0.0037(4) -0.0087(4)
C17 0.0232(6) 0.0391(7) 0.0600(10) -0.0057(7) 0.0158(6) 0.0001(5)
C28 0.0151(4) 0.0194(4) 0.0232(5) -0.0015(4) 0.0039(3) -0.0018(3)
C29 0.0147(4) 0.0234(5) 0.0313(6) -0.0029(4) 0.0049(4) 0.0004(3)
C30 0.0277(6) 0.0311(6) 0.0387(7) -0.0122(5) 0.0092(5) 0.0007(5)
C32 0.0261(5) 0.0274(6) 0.0387(7) 0.0035(5) 0.0003(5) 0.0044(4)
C33 0.0165(5) 0.0400(7) 0.0490(8) -0.0036(6) 0.0109(5) -0.0018(4)
C35 0.0149(4) 0.0161(4) 0.0198(4) -0.0016(3) 0.0015(3) -0.0006(3)
C36 0.0135(4) 0.0178(4) 0.0253(5) -0.0035(4) 0.0010(3) -0.0011(3)
C37 0.0196(4) 0.0245(5) 0.0376(7) -0.0081(5) 0.0076(4) 0.0004(4)
C39 0.0195(5) 0.0294(6) 0.0641(10) 0.0174(6) 0.0024(6) -0.0060(4)
C40 0.0189(5) 0.0496(8) 0.0357(7) -0.0211(6) -0.0024(5) -0.0006(5)
C41 0.0154(4) 0.0138(4) 0.0174(4) 0.0000(3) 0.0040(3) -0.0003(3)
C42 0.0176(4) 0.0203(4) 0.0264(5) 0.0015(4) 0.0079(4) -0.0010(3)
C43 0.0242(5) 0.0231(5) 0.0262(5) 0.0022(4) 0.0091(4) -0.0061(4)
C44 0.0304(5) 0.0183(5) 0.0225(5) 0.0026(4) 0.0045(4) -0.0060(4)
C45 0.0260(5) 0.0159(4) 0.0263(5) 0.0026(4) 0.0039(4) 0.0016(3)
C46 0.0181(4) 0.0154(4) 0.0222(5) 0.0006(3) 0.0044(3) 0.0011(3)
C47 0.0173(4) 0.0166(4) 0.0187(4) -0.0003(3) 0.0028(3) 0.0022(3)
C48 0.0199(4) 0.0276(5) 0.0256(5) 0.0001(4) -0.0005(4) -0.0029(4)
C49 0.0273(6) 0.0374(7) 0.0303(6) -0.0036(5) -0.0063(5) -0.0014(5)
C50 0.0390(7) 0.0314(6) 0.0228(5) -0.0034(5) -0.0049(5) 0.0112(5)
C51 0.0454(7) 0.0261(6) 0.0194(5) 0.0018(4) 0.0064(5) 0.0075(5)
C52 0.0306(5) 0.0198(5) 0.0215(5) 0.0011(4) 0.0071(4) 0.0007(4)
C53 0.0129(3) 0.0162(4) 0.0207(4) 0.0009(3) 0.0051(3) 0.0004(3)
C54 0.0181(4) 0.0248(5) 0.0389(7) -0.0099(5) 0.0118(4) -0.0012(4)
C55 0.0178(5) 0.0372(7) 0.0516(9) -0.0108(6) 0.0151(5) 0.0010(4)
C56 0.0140(4) 0.0378(7) 0.0367(7) 0.0014(5) 0.0060(4) -0.0012(4)
C57 0.0168(4) 0.0358(6) 0.0264(5) -0.0025(5) 0.0016(4) -0.0065(4)
C58 0.0162(4) 0.0253(5) 0.0212(5) -0.0023(4) 0.0042(3) -0.0020(3)
C59 0.0136(3) 0.0128(4) 0.0213(4) -0.0002(3) 0.0051(3) 0.0004(3)
C60 0.0205(4) 0.0166(4) 0.0215(5) 0.0007(3) 0.0070(3) 0.0009(3)
C61 0.0257(5) 0.0179(4) 0.0258(5) -0.0034(4) 0.0112(4) -0.0012(4)
C62 0.0213(4) 0.0151(4) 0.0368(6) -0.0029(4) 0.0125(4) 0.0000(3)
C63 0.0175(4) 0.0155(4) 0.0343(6) 0.0011(4) 0.0050(4) 0.0026(3)
C64 0.0161(4) 0.0160(4) 0.0247(5) 0.0009(3) 0.0030(3) 0.0020(3)
O1S_1 0.0363(7) 0.0435(5) 0.0595(12) -0.0052(7) 0.0170(7) -0.0012(5)
C1S_1 0.0423(7) 0.0456(6) 0.0498(10) 0.0002(6) 0.0118(7) -0.0045(5)
C2S_1 0.0403(8) 0.0445(8) 0.0494(11) -0.0013(7) 0.0094(9) -0.0058(7)
C3S_1 0.0467(9) 0.0423(5) 0.0550(10) 0.0008(6) 0.0214(7) 0.0029(5)
C4S_1 0.0452(10) 0.0410(6) 0.0525(12) -0.0014(7) 0.0239(8) 0.0042(6)
O1S_2 0.0363(7) 0.0435(5) 0.0595(12) -0.0052(7) 0.0170(7) -0.0012(5)
C1S_2 0.0423(7) 0.0456(6) 0.0498(10) 0.0002(6) 0.0118(7) -0.0045(5)
C2S_2 0.0403(8) 0.0445(8) 0.0494(11) -0.0013(7) 0.0094(9) -0.0058(7)
C3S_2 0.0467(9) 0.0423(5) 0.0550(10) 0.0008(6) 0.0214(7) 0.0029(5)
C4S_2 0.0452(10) 0.0410(6) 0.0525(12) -0.0014(7) 0.0239(8) 0.0042(6)

loop_
_atom_type_symbol
_atom_type_description
_atom_type_scat_dispersion_real
_atom_type_scat_dispersion_imag
_atom_type_scat_source
C C 0.0033 0.0016 'International Tables Vol C Tables 4.2.6.8 and 6.1.1.4'
H H 0.0000 0.0000 'International Tables Vol C Tables 4.2.6.8 and 6.1.1.4'
Co Co 0.3494 0.9721 'International Tables Vol C Tables 4.2.6.8 and 6.1.1.4'
N N 0.0061 0.0033 'International Tables Vol C Tables 4.2.6.8 and 6.1.1.4'
O O 0.0106 0.0060 'International Tables Vol C Tables 4.2.6.8 and 6.1.1.4'
P P 0.1023 0.0942 'International Tables Vol C Tables 4.2.6.8 and 6.1.1.4'

loop_
_exptl_crystal_face_index_h
_exptl_crystal_face_index_k
_exptl_crystal_face_index_l
_exptl_crystal_face_perp_dist
-15 -14 13 0.1066
15 14 -13 0.1066
-1 -3 -5 0.1778
1 3 5 0.1778
-5 1 4 0.1068
5 -1 -2 0.0529
0 0 -1 0.1674
0 0 1 0.1674
-5 0 -2 0.1382
1 4 -5 0.1226
-2 5 5 0.1310
0 -5 3 0.1365
0 -5 1 0.1201
2 -3 -5 0.1483
-2 3 5 0.1483
5 2 -5 0.0808
-5 -2 5 0.0975
-5 -3 -1 0.1323
5 3 1 0.1323
-1 1 1 0.1017
-3 5 -4 0.1246
2 5 -5 0.1163

loop_
_geom_angle_atom_site_label_1
_geom_angle_atom_site_label_2
_geom_angle_atom_site_label_3
_geom_angle
_geom_angle_site_symmetry_1
_geom_angle_site_symmetry_3
_geom_angle_publ_flag
O1 Co1 O3 112.21(4) . . ?
O1 Co1 N1 112.66(4) . . ?
O1 Co1 N2 114.64(4) . . ?
O3 Co1 N1 113.93(4) . . ?
O3 Co1 N2 117.86(4) . . ?
N1 Co1 N2 82.34(4) . . ?
C41 P1 C47 107.37(5) . . ?
C41 P1 C53 110.71(5) . . ?
C41 P1 C59 110.92(5) . . ?
C53 P1 C47 109.45(5) . . ?
C59 P1 C47 108.68(5) . . ?
C59 P1 C53 109.65(5) . . ?
C35 O1 Co1 112.96(7) . . ?
C28 O3 Co1 114.42(7) . . ?
C1 N1 Co1 112.50(7) . . ?
C10 N1 Co1 123.08(7) . . ?
C10 N1 C1 122.74(9) . . ?
C8 N2 Co1 128.98(8) . . ?
C8 N2 C9 119.51(10) . . ?
C9 N2 Co1 111.19(7) . . ?
N1 C1 C9 115.13(9) . . ?
C2 C1 N1 127.43(10) . . ?
C2 C1 C9 117.33(9) . . ?
C1 C2 H2 119.6 . . ?
C1 C2 C3 120.76(11) . . ?
C3 C2 H2 119.6 . . ?
C2 C3 H3 119.0 . . ?
C4 C3 C2 122.02(10) . . ?
C4 C3 H3 119.0 . . ?
C3 C4 H4 120.3 . . ?
C3 C4 C5 119.38(10) . . ?
C5 C4 H4 120.3 . . ?
C4 C5 C6 123.34(10) . . ?
C9 C5 C4 118.99(11) . . ?
C9 C5 C6 117.66(10) . . ?
C5 C6 H6 119.8 . . ?
C7 C6 C5 120.38(11) . . ?
C7 C6 H6 119.8 . . ?
C6 C7 H7 120.8 . . ?
C6 C7 C8 118.35(12) . . ?
C8 C7 H7 120.8 . . ?
N2 C8 C7 123.05(11) . . ?
N2 C8 H8 118.5 . . ?
C7 C8 H8 118.5 . . ?
N2 C9 C1 117.44(9) . . ?
N2 C9 C5 121.03(10) . . ?
C5 C9 C1 121.51(9) . . ?
O5 C10 N1 127.89(10) . . ?
O5 C10 C11 118.76(10) . . ?
N1 C10 C11 113.35(9) . . ?
C12 C11 C10 120.46(11) . . ?
C12 C11 C16 119.99(11) . . ?
C16 C11 C10 119.50(10) . . ?
C11 C12 H12 120.0 . . ?
C11 C12 C13 120.04(15) . . ?
C13 C12 H12 120.0 . . ?
C12 C13 H13 120.0 . . ?
C14 C13 C12 119.94(14) . . ?
C14 C13 H13 120.0 . . ?
C13 C14 H14 119.9 . . ?
C13 C14 C15 120.17(14) . . ?
C15 C14 H14 119.9 . . ?
C14 C15 H15 119.3 . . ?
C14 C15 C16 121.43(16) . . ?
C16 C15 H15 119.3 . . ?
C11 C16 C17 121.32(11) . . ?
C15 C16 C11 118.41(13) . . ?
C15 C16 C17 120.26(13) . . ?
C16 C17 H17A 109.5 . . ?
C16 C17 H17B 109.5 . . ?
C16 C17 H17C 109.5 . . ?
H17A C17 H17B 109.5 . . ?
H17A C17 H17C 109.5 . . ?
H17B C17 H17C 109.5 . . ?
O3 C28 C29 115.02(9) . . ?
O4 C28 O3 123.72(10) . . ?
O4 C28 C29 121.24(10) . . ?
C30 C29 C28 109.72(10) . . ?
C32 C29 C28 107.47(10) . . ?
C32 C29 C30 109.63(11) . . ?
C33 C29 C28 110.17(10) . . ?
C33 C29 C30 109.97(11) . . ?
C33 C29 C32 109.85(11) . . ?
C29 C30 H30A 109.5 . . ?
C29 C30 H30B 109.5 . . ?
C29 C30 H30C 109.5 . . ?
H30A C30 H30B 109.5 . . ?
H30A C30 H30C 109.5 . . ?
H30B C30 H30C 109.5 . . ?
C29 C32 H32A 109.5 . . ?
C29 C32 H32B 109.5 . . ?
C29 C32 H32C 109.5 . . ?
H32A C32 H32B 109.5 . . ?
H32A C32 H32C 109.5 . . ?
H32B C32 H32C 109.5 . . ?
C29 C33 H33A 109.5 . . ?
C29 C33 H33B 109.5 . . ?
C29 C33 H33C 109.5 . . ?
H33A C33 H33B 109.5 . . ?
H33A C33 H33C 109.5 . . ?
H33B C33 H33C 109.5 . . ?
O1 C35 C36 115.19(9) . . ?
O2 C35 O1 123.08(10) . . ?
O2 C35 C36 121.71(10) . . ?
C37 C36 C35 106.95(9) . . ?
C37 C36 C40 109.47(10) . . ?
C39 C36 C35 110.23(9) . . ?
C39 C36 C37 109.46(11) . . ?
C39 C36 C40 109.63(12) . . ?
C40 C36 C35 111.04(10) . . ?
C36 C37 H37A 109.5 . . ?
C36 C37 H37B 109.5 . . ?
C36 C37 H37C 109.5 . . ?
H37A C37 H37B 109.5 . . ?
H37A C37 H37C 109.5 . . ?
H37B C37 H37C 109.5 . . ?
C36 C39 H39A 109.5 . . ?
C36 C39 H39B 109.5 . . ?
C36 C39 H39C 109.5 . . ?
H39A C39 H39B 109.5 . . ?
H39A C39 H39C 109.5 . . ?
H39B C39 H39C 109.5 . . ?
C36 C40 H40A 109.5 . . ?
C36 C40 H40B 109.5 . . ?
C36 C40 H40C 109.5 . . ?
H40A C40 H40B 109.5 . . ?
H40A C40 H40C 109.5 . . ?
H40B C40 H40C 109.5 . . ?
C42 C41 P1 118.86(8) . . ?
C46 C41 P1 120.29(8) . . ?
C46 C41 C42 120.41(10) . . ?
C41 C42 H42 120.2 . . ?
C43 C42 C41 119.70(10) . . ?
C43 C42 H42 120.2 . . ?
C42 C43 H43 120.1 . . ?
C44 C43 C42 119.76(11) . . ?
C44 C43 H43 120.1 . . ?
C43 C44 H44 119.8 . . ?
C43 C44 C45 120.44(10) . . ?
C45 C44 H44 119.8 . . ?
C44 C45 H45 119.9 . . ?
C46 C45 C44 120.22(11) . . ?
C46 C45 H45 119.9 . . ?
C41 C46 H46 120.3 . . ?
C45 C46 C41 119.44(10) . . ?
C45 C46 H46 120.3 . . ?
C48 C47 P1 119.65(9) . . ?
C52 C47 P1 120.04(9) . . ?
C52 C47 C48 120.20(11) . . ?
C47 C48 H48 120.2 . . ?
C49 C48 C47 119.60(12) . . ?
C49 C48 H48 120.2 . . ?
C48 C49 H49 119.9 . . ?
C48 C49 C50 120.19(13) . . ?
C50 C49 H49 119.9 . . ?
C49 C50 H50 119.9 . . ?
C51 C50 C49 120.27(12) . . ?
C51 C50 H50 119.9 . . ?
C50 C51 H51 119.9 . . ?
C50 C51 C52 120.28(13) . . ?
C52 C51 H51 119.9 . . ?
C47 C52 H52 120.3 . . ?
C51 C52 C47 119.44(12) . . ?
C51 C52 H52 120.3 . . ?
C54 C53 P1 119.02(8) . . ?
C58 C53 P1 120.94(8) . . ?
C58 C53 C54 119.96(9) . . ?
C53 C54 H54 120.1 . . ?
C55 C54 C53 119.74(12) . . ?
C55 C54 H54 120.1 . . ?
C54 C55 H55 119.9 . . ?
C56 C55 C54 120.21(12) . . ?
C56 C55 H55 119.9 . . ?
C55 C56 H56 120.0 . . ?
C57 C56 C55 119.98(11) . . ?
C57 C56 H56 120.0 . . ?
C56 C57 H57 119.8 . . ?
C56 C57 C58 120.46(12) . . ?
C58 C57 H57 119.8 . . ?
C53 C58 H58 120.2 . . ?
C57 C58 C53 119.61(11) . . ?
C57 C58 H58 120.2 . . ?
C60 C59 P1 119.70(8) . . ?
C60 C59 C64 120.55(9) . . ?
C64 C59 P1 119.63(8) . . ?
C59 C60 H60 120.6 . . ?
C61 C60 C59 118.86(10) . . ?
C61 C60 H60 120.6 . . ?
C60 C61 H61 119.7 . . ?
C62 C61 C60 120.59(11) . . ?
C62 C61 H61 119.7 . . ?
C61 C62 H62 119.9 . . ?
C63 C62 C61 120.27(10) . . ?
C63 C62 H62 119.9 . . ?
C62 C63 H63 120.0 . . ?
C62 C63 C64 119.98(11) . . ?
C64 C63 H63 120.0 . . ?
C59 C64 H64 120.1 . . ?
C63 C64 C59 119.74(11) . . ?
C63 C64 H64 120.1 . . ?
C1S_1 O1S_1 C3S_1 116.48(19) . . ?
O1S_1 C1S_1 H1SA_1 109.4 . . ?
O1S_1 C1S_1 H1SB_1 109.4 . . ?
O1S_1 C1S_1 C2S_1 111.2(2) . . ?
H1SA_1 C1S_1 H1SB_1 108.0 . . ?
C2S_1 C1S_1 H1SA_1 109.4 . . ?
C2S_1 C1S_1 H1SB_1 109.4 . . ?
C1S_1 C2S_1 H2SA_1 109.5 . . ?
C1S_1 C2S_1 H2SB_1 109.5 . . ?
C1S_1 C2S_1 H2SC_1 109.5 . . ?
H2SA_1 C2S_1 H2SB_1 109.5 . . ?
H2SA_1 C2S_1 H2SC_1 109.5 . . ?
H2SB_1 C2S_1 H2SC_1 109.5 . . ?
O1S_1 C3S_1 H3SA_1 109.6 . . ?
O1S_1 C3S_1 H3SB_1 109.6 . . ?
O1S_1 C3S_1 C4S_1 110.1(2) . . ?
H3SA_1 C3S_1 H3SB_1 108.1 . . ?
C4S_1 C3S_1 H3SA_1 109.6 . . ?
C4S_1 C3S_1 H3SB_1 109.6 . . ?
C3S_1 C4S_1 H4SA_1 109.5 . . ?
C3S_1 C4S_1 H4SB_1 109.5 . . ?
C3S_1 C4S_1 H4SC_1 109.5 . . ?
H4SA_1 C4S_1 H4SB_1 109.5 . . ?
H4SA_1 C4S_1 H4SC_1 109.5 . . ?
H4SB_1 C4S_1 H4SC_1 109.5 . . ?
C1S_2 O1S_2 C3S_2 114.37(19) . . ?
O1S_2 C1S_2 H1SA_2 109.8 . . ?
O1S_2 C1S_2 H1SB_2 109.8 . . ?
O1S_2 C1S_2 C2S_2 109.5(2) . . ?
H1SA_2 C1S_2 H1SB_2 108.2 . . ?
C2S_2 C1S_2 H1SA_2 109.8 . . ?
C2S_2 C1S_2 H1SB_2 109.8 . . ?
C1S_2 C2S_2 H2SA_2 109.5 . . ?
C1S_2 C2S_2 H2SB_2 109.5 . . ?
C1S_2 C2S_2 H2SC_2 109.5 . . ?
H2SA_2 C2S_2 H2SB_2 109.5 . . ?
H2SA_2 C2S_2 H2SC_2 109.5 . . ?
H2SB_2 C2S_2 H2SC_2 109.5 . . ?
O1S_2 C3S_2 H3SA_2 110.0 . . ?
O1S_2 C3S_2 H3SB_2 110.0 . . ?
O1S_2 C3S_2 C4S_2 108.7(2) . . ?
H3SA_2 C3S_2 H3SB_2 108.3 . . ?
C4S_2 C3S_2 H3SA_2 110.0 . . ?
C4S_2 C3S_2 H3SB_2 110.0 . . ?
C3S_2 C4S_2 H4SA_2 109.5 . . ?
C3S_2 C4S_2 H4SB_2 109.5 . . ?
C3S_2 C4S_2 H4SC_2 109.5 . . ?
H4SA_2 C4S_2 H4SB_2 109.5 . . ?
H4SA_2 C4S_2 H4SC_2 109.5 . . ?
H4SB_2 C4S_2 H4SC_2 109.5 . . ?

loop_
_geom_bond_atom_site_label_1
_geom_bond_atom_site_label_2
_geom_bond_distance
_geom_bond_site_symmetry_2
_geom_bond_publ_flag
Co1 O1 1.9497(8) . ?
Co1 O3 1.9540(8) . ?
Co1 N1 2.0065(9) . ?
Co1 N2 2.0350(9) . ?
P1 C41 1.7899(10) . ?
P1 C47 1.7950(11) . ?
P1 C53 1.7936(10) . ?
P1 C59 1.7905(10) . ?
O1 C35 1.2828(13) . ?
O2 C35 1.2399(14) . ?
O3 C28 1.2919(13) . ?
O4 C28 1.2289(14) . ?
O5 C10 1.2411(13) . ?
N1 C1 1.3931(13) . ?
N1 C10 1.3491(14) . ?
N2 C8 1.3197(14) . ?
N2 C9 1.3732(13) . ?
C1 C2 1.3910(14) . ?
C1 C9 1.4356(15) . ?
C2 H2 0.9300 . ?
C2 C3 1.4113(17) . ?
C3 H3 0.9300 . ?
C3 C4 1.3703(19) . ?
C4 H4 0.9300 . ?
C4 C5 1.4151(17) . ?
C5 C6 1.4155(18) . ?
C5 C9 1.4132(15) . ?
C6 H6 0.9300 . ?
C6 C7 1.3678(19) . ?
C7 H7 0.9300 . ?
C7 C8 1.4083(17) . ?
C8 H8 0.9300 . ?
C10 C11 1.5062(15) . ?
C11 C12 1.3902(17) . ?
C11 C16 1.4027(17) . ?
C12 H12 0.9300 . ?
C12 C13 1.400(2) . ?
C13 H13 0.9300 . ?
C13 C14 1.371(3) . ?
C14 H14 0.9300 . ?
C14 C15 1.376(3) . ?
C15 H15 0.9300 . ?
C15 C16 1.3950(18) . ?
C16 C17 1.498(2) . ?
C17 H17A 0.9600 . ?
C17 H17B 0.9600 . ?
C17 H17C 0.9600 . ?
C28 C29 1.5393(16) . ?
C29 C30 1.5348(18) . ?
C29 C32 1.5331(19) . ?
C29 C33 1.5267(17) . ?
C30 H30A 0.9600 . ?
C30 H30B 0.9600 . ?
C30 H30C 0.9600 . ?
C32 H32A 0.9600 . ?
C32 H32B 0.9600 . ?
C32 H32C 0.9600 . ?
C33 H33A 0.9600 . ?
C33 H33B 0.9600 . ?
C33 H33C 0.9600 . ?
C35 C36 1.5368(14) . ?
C36 C37 1.5267(16) . ?
C36 C39 1.5237(18) . ?
C36 C40 1.5267(18) . ?
C37 H37A 0.9600 . ?
C37 H37B 0.9600 . ?
C37 H37C 0.9600 . ?
C39 H39A 0.9600 . ?
C39 H39B 0.9600 . ?
C39 H39C 0.9600 . ?
C40 H40A 0.9600 . ?
C40 H40B 0.9600 . ?
C40 H40C 0.9600 . ?
C41 C42 1.3963(14) . ?
C41 C46 1.3930(14) . ?
C42 H42 0.9300 . ?
C42 C43 1.3904(16) . ?
C43 H43 0.9300 . ?
C43 C44 1.3863(18) . ?
C44 H44 0.9300 . ?
C44 C45 1.3906(18) . ?
C45 H45 0.9300 . ?
C45 C46 1.3854(15) . ?
C46 H46 0.9300 . ?
C47 C48 1.4007(16) . ?
C47 C52 1.3956(16) . ?
C48 H48 0.9300 . ?
C48 C49 1.3876(18) . ?
C49 H49 0.9300 . ?
C49 C50 1.388(2) . ?
C50 H50 0.9300 . ?
C50 C51 1.386(2) . ?
C51 H51 0.9300 . ?
C51 C52 1.3927(18) . ?
C52 H52 0.9300 . ?
C53 C54 1.3947(15) . ?
C53 C58 1.3929(15) . ?
C54 H54 0.9300 . ?
C54 C55 1.3909(17) . ?
C55 H55 0.9300 . ?
C55 C56 1.386(2) . ?
C56 H56 0.9300 . ?
C56 C57 1.3822(19) . ?
C57 H57 0.9300 . ?
C57 C58 1.3915(15) . ?
C58 H58 0.9300 . ?
C59 C60 1.3988(15) . ?
C59 C64 1.3991(14) . ?
C60 H60 0.9300 . ?
C60 C61 1.3927(15) . ?
C61 H61 0.9300 . ?
C61 C62 1.3928(18) . ?
C62 H62 0.9300 . ?
C62 C63 1.3854(19) . ?
C63 H63 0.9300 . ?
C63 C64 1.3901(15) . ?
C64 H64 0.9300 . ?
O1S_1 C1S_1 1.4027(13) . ?
O1S_1 C3S_1 1.4105(13) . ?
C1S_1 H1SA_1 0.9700 . ?
C1S_1 H1SB_1 0.9700 . ?
C1S_1 C2S_1 1.503(2) . ?
C2S_1 H2SA_1 0.9600 . ?
C2S_1 H2SB_1 0.9600 . ?
C2S_1 H2SC_1 0.9600 . ?
C3S_1 H3SA_1 0.9700 . ?
C3S_1 H3SB_1 0.9700 . ?
C3S_1 C4S_1 1.5061(19) . ?
C4S_1 H4SA_1 0.9600 . ?
C4S_1 H4SB_1 0.9600 . ?
C4S_1 H4SC_1 0.9600 . ?
O1S_2 C1S_2 1.4060(13) . ?
O1S_2 C3S_2 1.4115(13) . ?
C1S_2 H1SA_2 0.9700 . ?
C1S_2 H1SB_2 0.9700 . ?
C1S_2 C2S_2 1.5047(16) . ?
C2S_2 H2SA_2 0.9600 . ?
C2S_2 H2SB_2 0.9600 . ?
C2S_2 H2SC_2 0.9600 . ?
C3S_2 H3SA_2 0.9700 . ?
C3S_2 H3SB_2 0.9700 . ?
C3S_2 C4S_2 1.503(2) . ?
C4S_2 H4SA_2 0.9600 . ?
C4S_2 H4SB_2 0.9600 . ?
C4S_2 H4SC_2 0.9600 . ?

loop_
_exptl_oxdiff_crystal_face_indexfrac_h
_exptl_oxdiff_crystal_face_indexfrac_k
_exptl_oxdiff_crystal_face_indexfrac_l
_exptl_oxdiff_crystal_face_x
_exptl_oxdiff_crystal_face_y
_exptl_oxdiff_crystal_face_z
-14.9539 -14.0832 12.9874 0.1768 0.7404 -0.6576
14.9539 14.0832 -12.9874 -0.1768 -0.7404 0.6576
-1.0132 -2.9727 -5.0016 0.0134 0.1623 0.1880
1.0132 2.9727 5.0016 -0.0134 -0.1623 -0.1880
-4.9912 0.9706 4.0189 -0.1058 0.1713 -0.2175
4.9975 -0.9813 -2.0214 0.1254 -0.1998 0.1398
-0.0031 0.0054 -0.9987 -0.0098 0.0143 0.0388
0.0031 -0.0054 0.9987 0.0098 -0.0143 -0.0388
-5.0090 0.0034 -1.9775 -0.1359 0.2710 0.0175
0.9810 4.0259 -4.9816 -0.1395 -0.0339 0.1983
-1.9904 4.9671 5.0216 -0.1403 -0.0451 -0.2281
0.0143 -5.0130 2.9762 0.1718 0.0281 -0.1066
0.0080 -5.0023 0.9787 0.1523 0.0566 -0.0289
1.9884 -2.9683 -5.0136 0.0833 0.0168 0.2241
-1.9884 2.9683 5.0136 -0.0833 -0.0168 -0.2241
4.9852 2.0330 -5.0056 0.0106 -0.1995 0.2504
-4.9852 -2.0330 5.0056 -0.0106 0.1995 -0.2504
-5.0030 -3.0001 -0.9908 -0.0406 0.2992 -0.0154
5.0030 3.0001 0.9908 0.0406 -0.2992 0.0154
-0.9984 0.9925 1.0067 -0.0420 0.0201 -0.0528
-3.0191 5.0140 -3.9629 -0.2514 0.1317 0.1093
1.9806 5.0267 -4.9816 -0.1448 -0.0965 0.2083
